data_4130027
loop_
_publ_author_name
'Sberegaeva, Anna V.'
'Zavalij, Peter Y.'
'Vedernikov, Andrei N.'

_publ_section_title
;
 Oxidation of a Monomethylpalladium(II) Complex with O2 in Water: Tuning
 Reaction Selectivity to Form Ethane, Methanol, or Methylhydroperoxide.
;
_journal_issue 4
_journal_name_full 'Journal of the American Chemical Society'
_journal_page_first 1446
_journal_page_last 1455
_journal_paper_doi 10.1021/jacs.5b12832
_journal_volume 138
_journal_year 2016
_chemical_formula_moiety 'C14 H18 N2 O3 Pd S2, C H4 O'
_chemical_formula_sum 'C15 H22 N2 O4 Pd S2'
_chemical_formula_weight 464.86
_chemical_name_common Pd-complex
_chemical_name_systematic
;
Pd-complex 
;
_space_group_crystal_system monoclinic
_space_group_IT_number 14
_space_group_name_Hall '-P 2ybc'
_space_group_name_H-M_alt 'P 1 21/c 1'
_atom_sites_solution_hydrogens difmap
_atom_sites_solution_primary direct
_atom_sites_solution_secondary difmap
_audit_creation_method 'SHELXL-97 & ZCIF'
_cell_angle_alpha 90
_cell_angle_beta 90.1712(12)
_cell_angle_gamma 90
_cell_formula_units_Z 4
_cell_length_a 9.2940(8)
_cell_length_b 11.7682(10)
_cell_length_c 16.3112(14)
_cell_measurement_reflns_used 19995
_cell_measurement_temperature 150(2)
_cell_measurement_theta_max 30.1
_cell_measurement_theta_min 2.5
_cell_volume 1784.0(3)
_computing_cell_refinement Apex2
_computing_data_collection 'Apex2 (Bruker, 2010)'
_computing_data_reduction Apex2
_computing_molecular_graphics 'XSHEL (Bruker, 2004)'
_computing_publication_material SHELXL-2012
_computing_structure_refinement 'SHELXL-2012 (Sheldrick, 2012)'
_computing_structure_solution 'ShelXS-97 (Sheldrick, 2008)'
_diffrn_ambient_temperature 150(2)
_diffrn_detector 'CCD area detector'
_diffrn_detector_area_resol_mean 8.333
_diffrn_detector_type 'Bruker Smart Apex II'
_diffrn_measured_fraction_theta_full 1.000
_diffrn_measured_fraction_theta_max 1.000
_diffrn_measurement_device_type 'three-circle diffractometer'
_diffrn_measurement_method '\f and \w scans'
_diffrn_measurement_specimen_support 'MiTeGen loop'
_diffrn_orient_matrix_type standard
_diffrn_orient_matrix_UB_11 -0.0468308
_diffrn_orient_matrix_UB_12 0.0763951
_diffrn_orient_matrix_UB_13 -0.0031687
_diffrn_orient_matrix_UB_21 -0.0046500
_diffrn_orient_matrix_UB_22 0.0030253
_diffrn_orient_matrix_UB_23 0.0612066
_diffrn_orient_matrix_UB_31 0.0967591
_diffrn_orient_matrix_UB_32 0.0370928
_diffrn_orient_matrix_UB_33 0.0016097
_diffrn_radiation_monochromator graphite
_diffrn_radiation_source 'sealed tube'
_diffrn_radiation_type MoK\a
_diffrn_radiation_wavelength 0.71073
_diffrn_reflns_av_R_equivalents 0.0192
_diffrn_reflns_Laue_measured_fraction_full 1.000
_diffrn_reflns_Laue_measured_fraction_max 1.000
_diffrn_reflns_limit_h_max 13
_diffrn_reflns_limit_h_min -13
_diffrn_reflns_limit_k_max 16
_diffrn_reflns_limit_k_min -16
_diffrn_reflns_limit_l_max 22
_diffrn_reflns_limit_l_min -22
_diffrn_reflns_number 29714
_diffrn_reflns_point_group_measured_fraction_full 1.000
_diffrn_reflns_point_group_measured_fraction_max 1.000
_diffrn_reflns_theta_full 25.000
_diffrn_reflns_theta_max 29.997
_diffrn_reflns_theta_min 2.134
_diffrn_source_current 30.00
_diffrn_source_voltage 50.00
_diffrn_standards_decay_% 0
_exptl_absorpt_coefficient_mu 1.296
_exptl_absorpt_correction_T_max 0.802
_exptl_absorpt_correction_T_min 0.711
_exptl_absorpt_correction_type multi-scan
_exptl_absorpt_process_details 'SADABS (Sheldrick, 2008)'
_exptl_crystal_colour colourless
_exptl_crystal_density_diffrn 1.731
_exptl_crystal_density_method 'not measured'
_exptl_crystal_description prism
_exptl_crystal_F_000 944
_exptl_crystal_id 'Vedern-Sbereg Pd-complex H2O,MeOH 150K'
_exptl_crystal_size_max 0.27
_exptl_crystal_size_mid 0.225
_exptl_crystal_size_min 0.17
_refine_diff_density_max 0.633
_refine_diff_density_min -0.594
_refine_diff_density_rms 0.061
_refine_ls_extinction_coef 0.00080(8)
_refine_ls_extinction_expression Fc^*^=kFc[1+0.001xFc^2^\l^3^/sin(2\q)]^-1/4^
_refine_ls_extinction_method SHELXL
_refine_ls_goodness_of_fit_ref 1.000
_refine_ls_hydrogen_treatment mixed
_refine_ls_matrix_type full
_refine_ls_number_parameters 266
_refine_ls_number_reflns 5204
_refine_ls_number_restraints 0
_refine_ls_restrained_S_all 1.000
_refine_ls_R_factor_all 0.0189
_refine_ls_R_factor_gt 0.0176
_refine_ls_shift/su_max 0.001
_refine_ls_shift/su_mean 0.000
_refine_ls_structure_factor_coef Fsqd
_refine_ls_weighting_details
;
 w=1/[\s^2^(Fo^2^)+(0.0100P)^2^+1.8450P]
 where P=(Fo^2^+2Fc^2^)/3
;
_refine_ls_weighting_scheme calc
_refine_ls_wR_factor_gt 0.0393
_refine_ls_wR_factor_ref 0.0398
_reflns_Friedel_coverage 0.000
_reflns_number_gt 4937
_reflns_number_total 5204
_reflns_threshold_expression 'I > 2\s(I)'
_cod_data_source_file ja5b12832_si_001.cif
_cod_data_source_block 2340
_cod_original_sg_symbol_H-M 'P 21/c'
_cod_database_code 4130027
_shelx_space_group_comment
;
The symmetry employed for this shelxl refinement is uniquely defined
by the following loop, which should always be used as a source of
symmetry information in preference to the above space-group names.
They are only intended as comments.
;
_diffrn_reflns_sigmai/neti 0.0129
_shelxl_version_number 2012-4

loop_
_space_group_symop_operation_xyz
'x, y, z'
'-x, y+1/2, -z+1/2'
'-x, -y, -z'
'x, -y-1/2, z-1/2'

loop_
_atom_site_label
_atom_site_type_symbol
_atom_site_fract_x
_atom_site_fract_y
_atom_site_fract_z
_atom_site_U_iso_or_equiv
_atom_site_adp_type
_atom_site_occupancy
_atom_site_site_symmetry_order
_atom_site_calc_flag
_atom_site_refinement_flags
Pd1 Pd 0.178999(10) 0.365307(8) 0.059517(6) 0.01426(3) Uani 1 1 d .
C1 C 0.10430(15) 0.41733(13) 0.17025(9) 0.0221(3) Uani 1 1 d .
H1A H 0.0105 0.4542 0.1631 0.034(3) Uiso 1 1 calc RD
H1B H 0.1723 0.4714 0.1945 0.034(3) Uiso 1 1 calc RD
H1C H 0.0940 0.3515 0.2066 0.034(3) Uiso 1 1 calc RD
S1 S 0.26819(4) 0.54194(3) 0.03359(2) 0.02100(7) Uani 1 1 d .
C2 C 0.15070(17) 0.65433(13) 0.06577(12) 0.0304(3) Uani 1 1 d .
H2A H 0.0607 0.6506 0.0344 0.044(3) Uiso 1 1 calc RD
H2B H 0.1974 0.7278 0.0561 0.044(3) Uiso 1 1 calc RD
H2C H 0.1299 0.6460 0.1243 0.044(3) Uiso 1 1 calc RD
C3 C 0.41563(16) 0.56585(14) 0.10281(12) 0.0310(3) Uani 1 1 d .
H3A H 0.4903 0.5085 0.0934 0.038(3) Uiso 1 1 calc RD
H3B H 0.3814 0.5603 0.1594 0.038(3) Uiso 1 1 calc RD
H3C H 0.4556 0.6418 0.0934 0.038(3) Uiso 1 1 calc RD
S2 S 0.48486(3) 0.17022(3) 0.07001(2) 0.01667(6) Uani 1 1 d .
O1 O 0.46676(10) 0.28923(8) 0.09350(6) 0.02075(19) Uani 1 1 d .
O2 O 0.48585(12) 0.09330(10) 0.13942(7) 0.0271(2) Uani 1 1 d .
O3 O 0.60276(11) 0.15330(10) 0.01287(7) 0.0262(2) Uani 1 1 d .
C4 C 0.32640(13) 0.12837(11) 0.01012(8) 0.0151(2) Uani 1 1 d .
H4 H 0.3543(18) 0.0548(15) -0.0079(11) 0.020(4) Uiso 1 1 d .
N1 N 0.24829(11) 0.30464(9) -0.05838(7) 0.0153(2) Uani 1 1 d .
C11 C 0.30935(13) 0.20127(11) -0.06571(8) 0.0148(2) Uani 1 1 d .
C12 C 0.35823(14) 0.16062(12) -0.14095(8) 0.0184(2) Uani 1 1 d .
H12 H 0.4025(18) 0.0895(15) -0.1429(10) 0.019(4) Uiso 1 1 d .
C13 C 0.34252(15) 0.22782(13) -0.21043(9) 0.0219(3) Uani 1 1 d .
H13 H 0.371(2) 0.2031(17) -0.2596(12) 0.031(5) Uiso 1 1 d .
C14 C 0.27815(15) 0.33364(13) -0.20311(9) 0.0223(3) Uani 1 1 d .
H14 H 0.2683(19) 0.3844(15) -0.2475(11) 0.023(4) Uiso 1 1 d .
C15 C 0.23282(14) 0.36872(12) -0.12645(8) 0.0190(2) Uani 1 1 d .
H15 H 0.1923(19) 0.4378(16) -0.1192(11) 0.021(4) Uiso 1 1 d .
N2 N 0.10673(12) 0.20120(10) 0.07987(7) 0.0166(2) Uani 1 1 d .
C21 C 0.19028(13) 0.11167(11) 0.05944(8) 0.0158(2) Uani 1 1 d .
C22 C 0.14897(15) 0.00091(12) 0.07902(9) 0.0203(3) Uani 1 1 d .
H22 H 0.213(2) -0.0565(16) 0.0662(11) 0.026(5) Uiso 1 1 d .
C23 C 0.01748(16) -0.01834(13) 0.11649(10) 0.0247(3) Uani 1 1 d .
H23 H -0.010(2) -0.0916(17) 0.1298(12) 0.029(5) Uiso 1 1 d .
C24 C -0.07127(16) 0.07332(13) 0.13300(9) 0.0244(3) Uani 1 1 d .
H24 H -0.163(2) 0.0655(17) 0.1552(12) 0.032(5) Uiso 1 1 d .
C25 C -0.02282(15) 0.18148(13) 0.11496(9) 0.0211(3) Uani 1 1 d .
H25 H -0.0799(19) 0.2437(15) 0.1253(11) 0.020(4) Uiso 1 1 d .
C1M C 0.7147(2) 0.3225(2) 0.24844(12) 0.0462(5) Uani 1 1 d .
H1MA H 0.8098 0.3220 0.2747 0.055(4) Uiso 1 1 calc RD
H1MB H 0.6767 0.2449 0.2464 0.055(4) Uiso 1 1 calc RD
H1MC H 0.6493 0.3707 0.2801 0.055(4) Uiso 1 1 calc RD
O1M O 0.72677(13) 0.36512(11) 0.16886(8) 0.0338(3) Uani 1 1 d .
H1M H 0.645(3) 0.342(2) 0.1458(15) 0.054(7) Uiso 1 1 d .

loop_
_atom_site_aniso_label
_atom_site_aniso_U_11
_atom_site_aniso_U_22
_atom_site_aniso_U_33
_atom_site_aniso_U_23
_atom_site_aniso_U_13
_atom_site_aniso_U_12
Pd1 0.01388(5) 0.01437(5) 0.01452(5) -0.00055(3) 0.00138(3) 0.00078(3)
C1 0.0230(6) 0.0245(7) 0.0187(6) -0.0016(5) 0.0036(5) 0.0045(5)
S1 0.02369(15) 0.01721(15) 0.02212(16) -0.00187(12) 0.00199(12) -0.00377(12)
C2 0.0235(7) 0.0192(7) 0.0486(10) 0.0016(6) -0.0045(7) 0.0035(5)
C3 0.0179(6) 0.0252(7) 0.0499(10) -0.0042(7) -0.0057(6) -0.0012(5)
S2 0.01490(13) 0.01738(14) 0.01772(14) -0.00177(11) -0.00087(11) 0.00258(11)
O1 0.0198(4) 0.0176(4) 0.0248(5) -0.0045(4) -0.0037(4) 0.0021(4)
O2 0.0315(6) 0.0253(5) 0.0245(5) 0.0047(4) -0.0071(4) 0.0032(4)
O3 0.0153(4) 0.0329(6) 0.0305(6) -0.0094(5) 0.0042(4) 0.0015(4)
C4 0.0151(5) 0.0145(5) 0.0159(6) -0.0009(4) 0.0015(4) 0.0005(4)
N1 0.0142(5) 0.0166(5) 0.0151(5) 0.0001(4) 0.0006(4) -0.0007(4)
C11 0.0130(5) 0.0162(5) 0.0153(5) -0.0007(4) 0.0008(4) -0.0022(4)
C12 0.0171(6) 0.0199(6) 0.0181(6) -0.0030(5) 0.0020(4) -0.0012(5)
C13 0.0219(6) 0.0291(7) 0.0147(6) -0.0033(5) 0.0025(5) -0.0034(5)
C14 0.0228(6) 0.0284(7) 0.0158(6) 0.0027(5) -0.0012(5) -0.0028(5)
C15 0.0185(6) 0.0201(6) 0.0185(6) 0.0024(5) -0.0009(5) 0.0007(5)
N2 0.0164(5) 0.0168(5) 0.0167(5) 0.0006(4) 0.0023(4) 0.0000(4)
C21 0.0158(5) 0.0173(6) 0.0144(5) 0.0011(4) 0.0000(4) -0.0004(4)
C22 0.0222(6) 0.0171(6) 0.0216(6) 0.0026(5) 0.0023(5) 0.0002(5)
C23 0.0264(7) 0.0214(7) 0.0263(7) 0.0057(6) 0.0038(5) -0.0056(5)
C24 0.0207(6) 0.0275(7) 0.0250(7) 0.0035(6) 0.0063(5) -0.0042(5)
C25 0.0180(6) 0.0234(7) 0.0218(6) 0.0014(5) 0.0054(5) 0.0008(5)
C1M 0.0303(9) 0.0774(15) 0.0308(9) -0.0035(9) 0.0005(7) -0.0113(9)
O1M 0.0275(6) 0.0328(6) 0.0410(7) 0.0041(5) -0.0074(5) -0.0035(5)

loop_
_atom_type_symbol
_atom_type_description
_atom_type_scat_dispersion_real
_atom_type_scat_dispersion_imag
_atom_type_scat_source
C C 0.0033 0.0016 'International Tables Vol C Tables 4.2.6.8 and 6.1.1.4'
H H 0.0000 0.0000 'International Tables Vol C Tables 4.2.6.8 and 6.1.1.4'
N N 0.0061 0.0033 'International Tables Vol C Tables 4.2.6.8 and 6.1.1.4'
O O 0.0106 0.0060 'International Tables Vol C Tables 4.2.6.8 and 6.1.1.4'
S S 0.1246 0.1234 'International Tables Vol C Tables 4.2.6.8 and 6.1.1.4'
Pd Pd -0.9988 1.0072 'International Tables Vol C Tables 4.2.6.8 and 6.1.1.4'

loop_
_geom_angle_atom_site_label_1
_geom_angle_atom_site_label_2
_geom_angle_atom_site_label_3
_geom_angle
C1 Pd1 N2 91.53(5)
C1 Pd1 N1 177.00(5)
N2 Pd1 N1 86.10(4)
C1 Pd1 S1 90.89(4)
N2 Pd1 S1 177.07(3)
N1 Pd1 S1 91.54(3)
Pd1 C1 H1A 109.5
Pd1 C1 H1B 109.5
H1A C1 H1B 109.5
Pd1 C1 H1C 109.5
H1A C1 H1C 109.5
H1B C1 H1C 109.5
C2 S1 C3 99.47(8)
C2 S1 Pd1 113.34(6)
C3 S1 Pd1 107.68(6)
S1 C2 H2A 109.5
S1 C2 H2B 109.5
H2A C2 H2B 109.5
S1 C2 H2C 109.5
H2A C2 H2C 109.5
H2B C2 H2C 109.5
S1 C3 H3A 109.5
S1 C3 H3B 109.5
H3A C3 H3B 109.5
S1 C3 H3C 109.5
H3A C3 H3C 109.5
H3B C3 H3C 109.5
O2 S2 O3 114.33(7)
O2 S2 O1 113.20(7)
O3 S2 O1 112.75(6)
O2 S2 C4 104.58(6)
O3 S2 C4 103.15(6)
O1 S2 C4 107.72(6)
C11 C4 C21 114.98(10)
C11 C4 S2 111.43(9)
C21 C4 S2 115.03(9)
C11 C4 H4 107.0(11)
C21 C4 H4 105.9(10)
S2 C4 H4 101.0(10)
C11 N1 C15 118.37(11)
C11 N1 Pd1 120.39(8)
C15 N1 Pd1 121.23(9)
N1 C11 C12 121.74(12)
N1 C11 C4 118.83(11)
C12 C11 C4 119.43(12)
C13 C12 C11 119.27(13)
C13 C12 H12 121.9(11)
C11 C12 H12 118.8(11)
C14 C13 C12 119.03(13)
C14 C13 H13 120.0(13)
C12 C13 H13 121.0(13)
C15 C14 C13 118.58(13)
C15 C14 H14 118.4(11)
C13 C14 H14 122.9(11)
N1 C15 C14 123.01(13)
N1 C15 H15 116.0(11)
C14 C15 H15 121.0(11)
C21 N2 C25 118.86(12)
C21 N2 Pd1 120.03(9)
C25 N2 Pd1 121.09(9)
N2 C21 C22 120.86(12)
N2 C21 C4 120.77(11)
C22 C21 C4 118.27(12)
C23 C22 C21 119.78(13)
C23 C22 H22 123.2(12)
C21 C22 H22 117.0(12)
C24 C23 C22 119.00(13)
C24 C23 H23 120.9(12)
C22 C23 H23 120.1(12)
C25 C24 C23 118.77(13)
C25 C24 H24 118.2(12)
C23 C24 H24 123.0(12)
N2 C25 C24 122.57(13)
N2 C25 H25 117.0(11)
C24 C25 H25 120.4(11)
O1M C1M H1MA 109.5
O1M C1M H1MB 109.5
H1MA C1M H1MB 109.5
O1M C1M H1MC 109.5
H1MA C1M H1MC 109.5
H1MB C1M H1MC 109.5
C1M O1M H1M 102.4(16)

loop_
_geom_bond_atom_site_label_1
_geom_bond_atom_site_label_2
_geom_bond_distance
Pd1 C1 2.0314(14)
Pd1 N2 2.0718(11)
Pd1 N1 2.1517(11)
Pd1 S1 2.2780(4)
C1 H1A 0.9800
C1 H1B 0.9800
C1 H1C 0.9800
S1 C2 1.7946(16)
S1 C3 1.7950(16)
C2 H2A 0.9800
C2 H2B 0.9800
C2 H2C 0.9800
C3 H3A 0.9800
C3 H3B 0.9800
C3 H3C 0.9800
S2 O2 1.4497(11)
S2 O3 1.4543(10)
S2 O1 1.4619(10)
S2 C4 1.8323(13)
C4 C11 1.5132(18)
C4 C21 1.5140(17)
C4 H4 0.950(18)
N1 C11 1.3479(16)
N1 C15 1.3496(17)
C11 C12 1.3945(18)
C12 C13 1.389(2)
C12 H12 0.933(18)
C13 C14 1.387(2)
C13 H13 0.89(2)
C14 C15 1.384(2)
C14 H14 0.942(18)
C15 H15 0.904(18)
N2 C21 1.3512(17)
N2 C25 1.3547(17)
C21 C22 1.3961(18)
C22 C23 1.387(2)
C22 H22 0.923(19)
C23 C24 1.385(2)
C23 H23 0.93(2)
C24 C25 1.382(2)
C24 H24 0.930(19)
C25 H25 0.920(18)
C1M O1M 1.396(2)
C1M H1MA 0.9800
C1M H1MB 0.9800
C1M H1MC 0.9800
O1M H1M 0.89(3)

loop_
_geom_hbond_atom_site_label_D
_geom_hbond_atom_site_label_H
_geom_hbond_atom_site_label_A
_geom_hbond_distance_DH
_geom_hbond_distance_HA
_geom_hbond_distance_DA
_geom_hbond_angle_DHA
O1M H1M O1 0.89(3) 1.97(3) 2.8514(16) 179(2)

loop_
_geom_torsion_atom_site_label_1
_geom_torsion_atom_site_label_2
_geom_torsion_atom_site_label_3
_geom_torsion_atom_site_label_4
_geom_torsion
O2 S2 C4 C11 -179.95(9)
O3 S2 C4 C11 -60.08(10)
O1 S2 C4 C11 59.36(10)
O2 S2 C4 C21 46.89(11)
O3 S2 C4 C21 166.75(10)
O1 S2 C4 C21 -73.80(10)
C15 N1 C11 C12 1.04(18)
Pd1 N1 C11 C12 -178.56(9)
C15 N1 C11 C4 -179.62(11)
Pd1 N1 C11 C4 0.78(15)
C21 C4 C11 N1 52.23(15)
S2 C4 C11 N1 -80.96(12)
C21 C4 C11 C12 -128.41(12)
S2 C4 C11 C12 98.40(12)
N1 C11 C12 C13 -0.61(19)
C4 C11 C12 C13 -179.95(12)
C11 C12 C13 C14 -0.2(2)
C12 C13 C14 C15 0.5(2)
C11 N1 C15 C14 -0.73(19)
Pd1 N1 C15 C14 178.87(10)
C13 C14 C15 N1 0.0(2)
C25 N2 C21 C22 -4.32(19)
Pd1 N2 C21 C22 174.48(10)
C25 N2 C21 C4 171.83(12)
Pd1 N2 C21 C4 -9.36(16)
C11 C4 C21 N2 -48.57(16)
S2 C4 C21 N2 82.93(13)
C11 C4 C21 C22 127.69(13)
S2 C4 C21 C22 -100.82(13)
N2 C21 C22 C23 3.0(2)
C4 C21 C22 C23 -173.21(13)
C21 C22 C23 C24 0.7(2)
C22 C23 C24 C25 -2.9(2)
C21 N2 C25 C24 2.0(2)
Pd1 N2 C25 C24 -176.81(11)
C23 C24 C25 N2 1.7(2)
